data_2204405
loop_
_publ_author_name
'Hiroyuki Ishida'
'Bilkish Rahman'
'Setsuo Kashino'

_publ_section_title
;
 3,5-Lutidinium--2-chloro-4-nitrobenzoate--2-chloro-4-nitrobenzoic acid
 (1/1/1)
;
_journal_issue 10
_journal_name_full 'Acta Crystallographica Section E'
_journal_page_first o1661
_journal_page_last o1663
_journal_paper_doi 10.1107/S1600536804021075
_journal_volume 60
_journal_year 2004
_chemical_formula_iupac 'C7 H10 N +, C7 H3 Cl N O4 -, C7 H4 Cl N O4'
_chemical_formula_moiety 'C7 H10 N +, C7 H3 Cl N O4 -, C7 H4 Cl N O4'
_chemical_formula_sum 'C21 H17 Cl2 N3 O8'
_chemical_formula_weight 510.28
_space_group_IT_number 2
_symmetry_cell_setting triclinic
_symmetry_space_group_name_Hall '-P 1'
_symmetry_space_group_name_H-M 'P -1'
_cell_angle_alpha 75.30(2)
_cell_angle_beta 70.12(3)
_cell_angle_gamma 80.030(19)
_cell_formula_units_Z 2
_cell_length_a 9.517(3)
_cell_length_b 9.9163(19)
_cell_length_c 13.194(5)
_cell_measurement_reflns_used 25
_cell_measurement_temperature 296
_cell_measurement_theta_max 12.3
_cell_measurement_theta_min 10.1
_cell_volume 1127.5(6)
_computing_cell_refinement 'MSC/AFC Diffractometer Control Software'
_computing_data_collection
;
MSC/AFC Diffractometer Control Software
(Molecular Structure Corporation, 1990)
;
_computing_data_reduction 'TEXSAN for Windows (MSC, 1997-1999)'
_computing_molecular_graphics 'ORTEP-3 (Farrugia, 1997)'
_computing_publication_material 'PLATON (Spek, 2003)'
_computing_structure_refinement 'SHELXL97 (Sheldrick, 1997)'
_computing_structure_solution
;
SIR92 (Altomare et al., 1994)
;
_diffrn_ambient_temperature 296
_diffrn_measured_fraction_theta_full 0.998
_diffrn_measured_fraction_theta_max 0.998
_diffrn_measurement_device 'Rigaku AFC-5R'
_diffrn_measurement_method \w-2\q
_diffrn_radiation_monochromator graphite
_diffrn_radiation_source 'Rigaku rotating anode'
_diffrn_radiation_type 'Mo K\a'
_diffrn_radiation_wavelength 0.71073
_diffrn_reflns_av_R_equivalents 0.038
_diffrn_reflns_av_sigmaI/netI 0.0873
_diffrn_reflns_limit_h_max 12
_diffrn_reflns_limit_h_min -12
_diffrn_reflns_limit_k_max 0
_diffrn_reflns_limit_k_min -12
_diffrn_reflns_limit_l_max 16
_diffrn_reflns_limit_l_min -17
_diffrn_reflns_number 5486
_diffrn_reflns_reduction_process 'Lp corrections applied'
_diffrn_reflns_theta_full 27.5
_diffrn_reflns_theta_max 27.5
_diffrn_reflns_theta_min 2.13
_diffrn_standards_decay_% 2.5
_diffrn_standards_interval_count 97
_diffrn_standards_number 3
_exptl_absorpt_coefficient_mu 0.34
_exptl_absorpt_correction_T_max 0.918
_exptl_absorpt_correction_T_min 0.846
_exptl_absorpt_correction_type psi-scan
_exptl_absorpt_process_details '(North et al., 1968)'
_exptl_crystal_colour colorless
_exptl_crystal_density_diffrn 1.503
_exptl_crystal_density_meas ?
_exptl_crystal_description prism
_exptl_crystal_F_000 524.00
_exptl_crystal_size_max 0.40
_exptl_crystal_size_mid 0.30
_exptl_crystal_size_min 0.25
_refine_diff_density_max 0.39
_refine_diff_density_min -0.34
_refine_ls_extinction_method none
_refine_ls_goodness_of_fit_ref 1.01
_refine_ls_hydrogen_treatment mixed
_refine_ls_matrix_type full
_refine_ls_number_parameters 317
_refine_ls_number_reflns 5184
_refine_ls_number_restraints 0
_refine_ls_restrained_S_all 1.01
_refine_ls_R_factor_all 0.158
_refine_ls_R_factor_gt 0.059
_refine_ls_shift/su_max 0.01
_refine_ls_shift/su_mean 0.001
_refine_ls_structure_factor_coef Fsqd
_refine_ls_weighting_details 'calc w = 1/[\s^2^(Fo^2^)+(0.071P)^2^+0.0055P] where P = (Fo^2^+2Fc^2^)/3'
_refine_ls_weighting_scheme calc
_refine_ls_wR_factor_gt 0.135
_refine_ls_wR_factor_ref 0.167
_reflns_number_gt 2574
_reflns_number_total 5184
_reflns_threshold_expression I>2\s(I)
_cod_data_source_file wn6274.cif
_cod_data_source_block I
_cod_database_code 2204405

loop_
_symmetry_equiv_pos_as_xyz
'   +x,   +y,   +z'
'   -x,   -y,   -z'

loop_
_atom_site_label
_atom_site_fract_x
_atom_site_fract_y
_atom_site_fract_z
_atom_site_U_iso_or_equiv
_atom_site_adp_type
_atom_site_calc_flag
_atom_site_refinement_flags
_atom_site_occupancy
_atom_site_type_symbol
Cl1 -0.30070(10) 0.10620(11) 0.86869(8) 0.0708(4) Uani d . 1 Cl
Cl2 0.53431(10) 0.06480(12) 0.25628(8) 0.0698(4) Uani d . 1 Cl
O1 0.1586(3) 0.0924(3) 0.72563(18) 0.0582(7) Uani d . 1 O
O2 -0.0245(3) 0.0473(3) 0.67355(19) 0.0648(8) Uani d . 1 O
O3 -0.3384(3) -0.2813(3) 1.2191(2) 0.0746(9) Uani d . 1 O
O4 -0.1166(4) -0.3827(3) 1.2124(2) 0.0877(10) Uani d . 1 O
O5 0.0702(3) 0.1639(3) 0.4707(2) 0.0531(7) Uani d . 1 O
O6 0.2697(3) 0.0088(3) 0.4458(2) 0.0704(8) Uani d . 1 O
O7 0.4922(3) 0.4188(3) -0.0899(2) 0.0759(9) Uani d . 1 O
O8 0.2685(4) 0.5172(3) -0.0615(2) 0.0913(11) Uani d . 1 O
N1 -0.2023(4) -0.2975(3) 1.1732(2) 0.0588(9) Uani d . 1 N
N2 0.3636(4) 0.4357(3) -0.0314(2) 0.0599(9) Uani d . 1 N
N3 0.3205(3) 0.2638(3) 0.5513(2) 0.0466(7) Uani d . 1 N
C1 -0.0278(3) -0.0412(3) 0.8577(2) 0.0377(7) Uani d . 1 C
C2 -0.1796(3) -0.0242(3) 0.9181(2) 0.0390(8) Uani d . 1 C
C3 -0.2361(4) -0.1065(4) 1.0222(2) 0.0463(9) Uani d . 1 C
C4 -0.1415(4) -0.2064(3) 1.0637(2) 0.0454(8) Uani d . 1 C
C5 0.0088(4) -0.2259(4) 1.0094(3) 0.0525(9) Uani d . 1 C
C6 0.0643(4) -0.1417(4) 0.9057(3) 0.0465(9) Uani d . 1 C
C7 0.0413(3) 0.0420(3) 0.7408(3) 0.0413(8) Uani d . 1 C
C8 0.2458(3) 0.1935(3) 0.2948(2) 0.0392(8) Uani d . 1 C
C9 0.3905(3) 0.1786(3) 0.2217(3) 0.0433(8) Uani d . 1 C
C10 0.4281(4) 0.2586(4) 0.1154(3) 0.0472(9) Uani d . 1 C
C11 0.3205(4) 0.3520(4) 0.0828(3) 0.0486(9) Uani d . 1 C
C12 0.1764(4) 0.3705(4) 0.1504(3) 0.0546(10) Uani d . 1 C
C13 0.1416(4) 0.2911(4) 0.2563(3) 0.0527(9) Uani d . 1 C
C14 0.1981(4) 0.1102(4) 0.4112(3) 0.0442(8) Uani d . 1 C
C15 0.4662(4) 0.2316(4) 0.5052(3) 0.0469(9) Uani d . 1 C
C16 0.5471(4) 0.3245(4) 0.4157(3) 0.0501(9) Uani d . 1 C
C17 0.4699(4) 0.4467(4) 0.3774(3) 0.0550(10) Uani d . 1 C
C18 0.3190(4) 0.4789(4) 0.4253(3) 0.0564(10) Uani d . 1 C
C19 0.2471(4) 0.3817(4) 0.5156(3) 0.0528(9) Uani d . 1 C
C20 0.7133(4) 0.2895(5) 0.3625(3) 0.0754(13) Uani d . 1 C
C21 0.2362(5) 0.6128(5) 0.3822(4) 0.1039(18) Uani d . 1 C
H1 -0.3368 -0.0935 1.0628 0.056 Uiso calc R 1 H
H2 0.0716 -0.2932 1.0409 0.063 Uiso calc R 1 H
H3 0.1661 -0.1532 0.8674 0.056 Uiso calc R 1 H
H4 0.5249 0.2488 0.0672 0.057 Uiso calc R 1 H
H5 0.1049 0.4342 0.1258 0.066 Uiso calc R 1 H
H6 0.0447 0.3031 0.3039 0.063 Uiso calc R 1 H
H7 0.055(6) 0.114(5) 0.537(4) 0.13(2) Uiso d . 1 H
H8 0.273(4) 0.194(4) 0.605(3) 0.075(12) Uiso d . 1 H
H9 0.5134 0.1470 0.5330 0.056 Uiso calc R 1 H
H10 0.5220 0.5100 0.3166 0.066 Uiso calc R 1 H
H11 0.1454 0.3996 0.5517 0.063 Uiso calc R 1 H
H12 0.7336 0.2981 0.2849 0.113 Uiso calc R 1 H
H13 0.7426 0.1953 0.3949 0.113 Uiso calc R 1 H
H14 0.7691 0.3531 0.3741 0.113 Uiso calc R 1 H
H15 0.3001 0.6874 0.3572 0.156 Uiso calc R 1 H
H16 0.1479 0.6351 0.4400 0.156 Uiso calc R 1 H
H17 0.2077 0.6014 0.3220 0.156 Uiso calc R 1 H

loop_
_atom_site_aniso_label
_atom_site_aniso_U_11
_atom_site_aniso_U_22
_atom_site_aniso_U_33
_atom_site_aniso_U_12
_atom_site_aniso_U_13
_atom_site_aniso_U_23
Cl1 0.0528(5) 0.0719(7) 0.0561(6) 0.0106(5) -0.0001(4) 0.0073(5)
Cl2 0.0430(5) 0.0890(8) 0.0529(6) 0.0108(5) -0.0034(4) 0.0007(5)
O1 0.0519(14) 0.0725(18) 0.0396(13) -0.0338(13) -0.0031(11) 0.0101(12)
O2 0.0570(15) 0.099(2) 0.0305(13) -0.0316(15) -0.0048(12) 0.0035(13)
O3 0.082(2) 0.084(2) 0.0417(15) -0.0458(16) 0.0086(14) 0.0033(14)
O4 0.119(3) 0.066(2) 0.0472(16) -0.0034(18) -0.0118(17) 0.0188(15)
O5 0.0438(13) 0.0630(17) 0.0354(13) -0.0028(11) 0.0026(10) -0.0026(12)
O6 0.0532(15) 0.077(2) 0.0512(16) 0.0079(14) -0.0055(12) 0.0133(14)
O7 0.089(2) 0.078(2) 0.0391(15) -0.0189(16) 0.0069(14) -0.0036(14)
O8 0.110(3) 0.078(2) 0.0553(18) 0.0089(19) -0.0183(17) 0.0163(16)
N1 0.085(2) 0.048(2) 0.0320(16) -0.0273(17) -0.0019(16) 0.0029(14)
N2 0.080(2) 0.049(2) 0.0401(17) -0.0118(17) -0.0089(17) -0.0014(15)
N3 0.0465(17) 0.0497(19) 0.0333(15) -0.0170(14) -0.0039(13) 0.0060(13)
C1 0.0407(17) 0.0379(18) 0.0283(16) -0.0149(14) -0.0009(13) -0.0024(13)
C2 0.0386(17) 0.0392(18) 0.0314(16) -0.0067(14) -0.0024(13) -0.0037(14)
C3 0.0402(18) 0.050(2) 0.0358(18) -0.0169(16) 0.0069(14) -0.0043(16)
C4 0.062(2) 0.0390(19) 0.0258(16) -0.0171(16) -0.0012(15) 0.0005(14)
C5 0.055(2) 0.048(2) 0.0416(19) -0.0040(17) -0.0096(16) 0.0046(16)
C6 0.0428(18) 0.050(2) 0.0367(18) -0.0082(16) -0.0026(14) -0.0022(16)
C7 0.0368(17) 0.0403(19) 0.0329(17) -0.0081(14) 0.0008(14) 0.0037(14)
C8 0.0377(17) 0.0395(19) 0.0360(17) -0.0083(14) -0.0059(13) -0.0048(14)
C9 0.0381(17) 0.048(2) 0.0399(18) -0.0023(15) -0.0093(14) -0.0069(15)
C10 0.0437(19) 0.053(2) 0.0372(18) -0.0086(16) -0.0017(15) -0.0076(16)
C11 0.061(2) 0.044(2) 0.0344(18) -0.0135(17) -0.0072(16) -0.0031(15)
C12 0.055(2) 0.048(2) 0.048(2) 0.0003(17) -0.0124(17) 0.0036(17)
C13 0.0402(18) 0.055(2) 0.045(2) -0.0011(16) -0.0004(15) -0.0008(17)
C14 0.0363(17) 0.052(2) 0.0382(18) -0.0113(15) -0.0056(14) -0.0021(16)
C15 0.049(2) 0.044(2) 0.0406(18) -0.0087(16) -0.0089(16) -0.0007(15)
C16 0.050(2) 0.051(2) 0.0403(19) -0.0146(17) -0.0017(15) -0.0026(16)
C17 0.062(2) 0.047(2) 0.0400(19) -0.0201(18) -0.0002(16) 0.0069(16)
C18 0.056(2) 0.048(2) 0.051(2) -0.0053(17) -0.0111(18) 0.0060(17)
C19 0.0401(18) 0.059(2) 0.049(2) -0.0069(17) -0.0071(16) -0.0009(18)
C20 0.049(2) 0.077(3) 0.075(3) -0.012(2) 0.009(2) -0.007(2)
C21 0.098(4) 0.081(3) 0.097(4) 0.015(3) -0.028(3) 0.023(3)

loop_
_atom_type_symbol
_atom_type_description
_atom_type_scat_dispersion_real
_atom_type_scat_dispersion_imag
_atom_type_scat_source
C C 0.0033 0.0016 'International Tables Vol C Tables 4.2.6.8 and 6.1.1.4'
H H 0.0000 0.0000 'International Tables Vol C Tables 4.2.6.8 and 6.1.1.4'
N N 0.0061 0.0033 'International Tables Vol C Tables 4.2.6.8 and 6.1.1.4'
O O 0.0106 0.0060 'International Tables Vol C Tables 4.2.6.8 and 6.1.1.4'
Cl Cl 0.1484 0.1585 'International Tables Vol C Tables 4.2.6.8 and 6.1.1.4'

loop_
_geom_angle_atom_site_label_1
_geom_angle_atom_site_label_2
_geom_angle_atom_site_label_3
_geom_angle
_geom_angle_publ_flag
Cl1 C2 C1 121.1(2) ?
Cl1 C2 C3 117.9(2) ?
O1 C7 O2 128.4(3) yes
O1 C7 C1 115.1(3) ?
O2 C7 C1 116.4(3) ?
O3 N1 O4 124.0(3) ?
O3 N1 C4 117.2(3) ?
O4 N1 C4 118.9(3) ?
C6 C1 C2 117.8(3) ?
C6 C1 C7 118.3(3) ?
C2 C1 C7 123.8(3) ?
C3 C2 C1 121.0(3) ?
C4 C3 C2 118.6(3) ?
C3 C4 C5 123.0(3) ?
C3 C4 N1 118.9(3) ?
C5 C4 N1 118.1(3) ?
C4 C5 C6 117.7(3) ?
C1 C6 C5 121.8(3) ?
C14 O5 H7 106(3) ?
Cl2 C9 C8 123.6(2) ?
Cl2 C9 C10 115.6(2) ?
O5 C14 O6 124.1(3) yes
O5 C14 C8 111.9(3) ?
O6 C14 C8 123.9(3) ?
O7 N2 O8 123.4(3) ?
O7 N2 C11 118.5(3) ?
O8 N2 C11 118.1(3) ?
N2 C11 C10 117.6(3) ?
N2 C11 C12 119.3(3) ?
C8 C9 C10 120.9(3) ?
C9 C8 C13 117.4(3) ?
C9 C8 C14 123.5(3) ?
C10 C11 C12 123.1(3) ?
C11 C10 C9 118.8(3) ?
C11 C12 C13 117.4(3) ?
C12 C13 C8 122.6(3) ?
C13 C8 C14 119.2(3) ?
N3 C15 C16 119.6(3) ?
N3 C19 C18 121.0(3) ?
C15 N3 C19 123.1(3) yes
C15 C16 C17 117.3(3) ?
C15 C16 C20 120.2(3) ?
C16 C17 C18 122.7(3) ?
C17 C16 C20 122.5(3) ?
C17 C18 C19 116.3(3) ?
C17 C18 C21 122.0(3) ?
C19 C18 C21 121.6(4) ?
C19 N3 H8 122(2) ?
C15 N3 H8 114(2) ?
C4 C3 H1 120.7 ?
C2 C3 H1 120.7 ?
C4 C5 H2 121.2 ?
C6 C5 H2 121.2 ?
C1 C6 H3 119.1 ?
C5 C6 H3 119.1 ?
C9 C10 H4 120.6 ?
C11 C10 H4 120.6 ?
C11 C12 H5 121.3 ?
C13 C12 H5 121.3 ?
C8 C13 H6 118.7 ?
C12 C13 H6 118.7 ?
N3 C15 H9 120.2 ?
C16 C15 H9 120.2 ?
C18 C17 H10 118.6 ?
C16 C17 H10 118.6 ?
N3 C19 H11 119.5 ?
C18 C19 H11 119.5 ?
C16 C20 H12 109.5 ?
C16 C20 H13 109.5 ?
H12 C20 H13 109.5 ?
C16 C20 H14 109.5 ?
H12 C20 H14 109.5 ?
H13 C20 H14 109.5 ?
C18 C21 H15 109.5 ?
C18 C21 H16 109.5 ?
H15 C21 H16 109.5 ?
C18 C21 H17 109.5 ?
H15 C21 H17 109.5 ?
H16 C21 H17 109.5 ?

loop_
_geom_bond_atom_site_label_1
_geom_bond_atom_site_label_2
_geom_bond_distance
_geom_bond_publ_flag
Cl1 C2 1.730(3) yes
Cl2 C9 1.726(3) yes
O1 C7 1.236(4) yes
O2 C7 1.235(4) yes
O3 N1 1.231(4) ?
O4 N1 1.214(4) ?
O5 C14 1.311(4) yes
O6 C14 1.193(4) yes
O7 N2 1.214(4) ?
O8 N2 1.208(4) ?
N1 C4 1.479(4) yes
N2 C11 1.480(4) yes
N3 C19 1.318(4) yes
N3 C15 1.329(4) yes
C1 C6 1.384(4) ?
C1 C2 1.397(4) ?
C1 C7 1.531(4) yes
C2 C3 1.387(4) ?
C3 C4 1.357(5) ?
C4 C5 1.369(4) ?
C5 C6 1.389(4) ?
C8 C13 1.392(4) ?
C8 C9 1.396(4) ?
C8 C14 1.503(4) yes
C9 C10 1.384(4) ?
C10 C11 1.364(5) ?
C11 C12 1.368(5) ?
C12 C13 1.379(4) ?
C15 C16 1.382(4) ?
C16 C17 1.377(5) ?
C16 C20 1.515(5) yes
C17 C18 1.375(5) ?
C18 C19 1.381(4) ?
C18 C21 1.506(5) yes
O5 H7 0.87(5) ?
N3 H8 0.91(4) ?
C3 H1 0.9300 ?
C5 H2 0.9300 ?
C6 H3 0.9300 ?
C10 H4 0.9300 ?
C12 H5 0.9300 ?
C13 H6 0.9300 ?
C15 H9 0.9300 ?
C17 H10 0.9300 ?
C19 H11 0.9300 ?
C20 H12 0.9599 ?
C20 H13 0.9599 ?
C20 H14 0.9599 ?
C21 H15 0.9599 ?
C21 H16 0.9599 ?
C21 H17 0.9599 ?

loop_
_geom_contact_atom_site_label_1
_geom_contact_atom_site_label_2
_geom_contact_distance
_geom_contact_site_symmetry_2
_geom_contact_publ_flag
Cl2 O1 3.120(3) 2_656 no
O1 N1 2.853(4) 2_557 no
O1 N3 2.658(4) . no
O1 H8 1.77(4) . no
O2 O5 2.542(4) . no
O2 H7 1.70(5) . no
O7 C11 3.159(5) 2_665 no
O3 H10 2.48 1_446 no
O2 C14 3.075(5) 2_556 no
O5 H6 2.35 . no
O6 H13 2.51 2_656 no
O6 H9 2.41 2_656 no
O8 H2 2.69 1_564 no

loop_
_geom_hbond_atom_site_label_D
_geom_hbond_atom_site_label_H
_geom_hbond_atom_site_label_A
_geom_hbond_site_symmetry_A
_geom_hbond_distance_DH
_geom_hbond_distance_HA
_geom_hbond_distance_DA
_geom_hbond_angle_DHA
_geom_hbond_publ_flag
O5 H7 O2 . 0.87(5) 1.70(5) 2.542(4) 163(6) yes
N3 H8 O1 . 0.91(4) 1.77(4) 2.658(4) 166(4) yes
C15 H9 O6 2_656 0.93 2.41 3.266(5) 153 yes
C17 H10 O3 1_664 0.93 2.48 3.350(5) 156 yes
C20 H13 O6 2_656 0.96 2.51 3.390(5) 153 yes

loop_
_geom_torsion_atom_site_label_1
_geom_torsion_atom_site_label_2
_geom_torsion_atom_site_label_3
_geom_torsion_atom_site_label_4
_geom_torsion
C6 C1 C2 C3 -0.7(5)
C7 C1 C2 C3 177.7(3)
C6 C1 C2 Cl1 175.8(3)
C7 C1 C2 Cl1 -5.8(5)
C1 C2 C3 C4 -1.3(5)
Cl1 C2 C3 C4 -178.0(3)
C2 C3 C4 C5 2.9(5)
C2 C3 C4 N1 -178.1(3)
O4 N1 C4 C3 -176.8(4)
O3 N1 C4 C3 3.0(5)
O4 N1 C4 C5 2.3(5)
O3 N1 C4 C5 -177.8(3)
C3 C4 C5 C6 -2.2(5)
N1 C4 C5 C6 178.7(3)
C2 C1 C6 C5 1.4(5)
C7 C1 C6 C5 -177.1(3)
C4 C5 C6 C1 0.0(5)
C6 C1 C7 O2 129.3(3)
C2 C1 C7 O2 -49.1(5)
C6 C1 C7 O1 -49.1(4)
C2 C1 C7 O1 132.5(3)
C13 C8 C9 C10 0.3(5)
C14 C8 C9 C10 -179.8(3)
C13 C8 C9 Cl2 178.9(3)
C14 C8 C9 Cl2 -1.2(5)
C8 C9 C10 C11 -0.5(5)
Cl2 C9 C10 C11 -179.3(3)
C9 C10 C11 C12 0.0(6)
C9 C10 C11 N2 -179.7(3)
O8 N2 C11 C10 179.0(4)
O7 N2 C11 C10 -0.9(5)
O8 N2 C11 C12 -0.8(5)
O7 N2 C11 C12 179.4(4)
C10 C11 C12 C13 0.7(6)
N2 C11 C12 C13 -179.5(3)
C11 C12 C13 C8 -1.0(6)
C9 C8 C13 C12 0.5(6)
C14 C8 C13 C12 -179.4(3)
C13 C8 C14 O6 166.6(4)
C9 C8 C14 O6 -13.3(6)
C13 C8 C14 O5 -14.7(5)
C9 C8 C14 O5 165.4(3)
C19 N3 C15 C16 0.3(5)
N3 C15 C16 C17 -1.2(5)
N3 C15 C16 C20 179.8(3)
C15 C16 C17 C18 0.9(6)
C20 C16 C17 C18 179.9(4)
C16 C17 C18 C19 0.3(6)
C16 C17 C18 C21 -179.9(4)
C15 N3 C19 C18 1.0(6)
C17 C18 C19 N3 -1.3(6)
C21 C18 C19 N3 178.9(4)

loop_
_cod_related_entry_id
_cod_related_entry_database
_cod_related_entry_code
1 ChemSpider 21130384
